data_4107166
loop_
_publ_author_name
'Philipp Bissinger'
'Holger Braunschweig'
'Alexander Damme'
'Rian D. Dewhurst'
'Thomas Kupfer'
'Krzysztof Radacki'
'Katharina Wagner'

_publ_contact_author_address
; Institut fuer Anorganische Chemie
Universitaet Wuerzburg
Am Hubland
97074 Wuerzburg, Germany
;
_publ_contact_author_email H.Braunschweig@mail.uni-wuerzburg.de
_publ_contact_author_fax +49-931-3184623
_publ_contact_author_name 'Prof. Dr. Holger Braunschweig'
_publ_contact_author_phone +49-931-3185260
_publ_section_title
;
 Generation of a Carbene-Stabilized Bora-borylene and its Insertion into a
 C-H Bond
;
_journal_name_full 'Journal of the American Chemical Society'
_journal_page_first 19044
_journal_page_last 19047
_journal_paper_doi 10.1021/ja208372k
_journal_volume 133
_journal_year 2011
_chemical_formula_moiety 'C11 H19 B Br2 N2'
_chemical_formula_sum 'C11 H19 B Br2 N2'
_chemical_formula_weight 349.91
_chemical_name_common
;
?
;
_chemical_name_systematic
; 
?
;
_space_group_IT_number 14
_symmetry_cell_setting monoclinic
_symmetry_space_group_name_Hall '-P 2ybc'
_symmetry_space_group_name_H-M 'P 1 21/c 1'
_atom_sites_solution_hydrogens geom
_atom_sites_solution_primary direct
_atom_sites_solution_secondary difmap
_audit_creation_method SHELXL-97
_cell_angle_alpha 90.00
_cell_angle_beta 92.513(7)
_cell_angle_gamma 90.00
_cell_formula_units_Z 12
_cell_length_a 7.9621(10)
_cell_length_b 20.604(3)
_cell_length_c 26.060(4)
_cell_measurement_reflns_used 9222
_cell_measurement_temperature 100(2)
_cell_measurement_theta_max 26.30
_cell_measurement_theta_min 2.52
_cell_volume 4271.1(11)
_computing_cell_refinement 'Saint+ ver. 7.53A (Bruker AXS)'
_computing_data_collection 'APEX2 ver. 2008.3 (Bruker AXS)'
_computing_data_reduction 'Saint+ ver. 7.53A (Bruker AXS)'
_computing_molecular_graphics 'XP ver. 5.1 (Bruker AXS, 1998)'
_computing_publication_material 'SHELXL-97 (Sheldrick, 2008)'
_computing_structure_refinement 'SHELXL-97 (Sheldrick, 2008)'
_computing_structure_solution 'SHELXS-97 (Sheldrick, 2008)'
_diffrn_ambient_temperature 100(2)
_diffrn_measured_fraction_theta_full 0.991
_diffrn_measured_fraction_theta_max 0.987
_diffrn_measurement_device_type 'Bruker APEX-II CCD'
_diffrn_measurement_method '\f and \w scans'
_diffrn_radiation_monochromator 'multi-layer mirror'
_diffrn_radiation_source 'rotating anode'
_diffrn_radiation_type MoK\a
_diffrn_radiation_wavelength 0.71073
_diffrn_reflns_av_R_equivalents 0.0573
_diffrn_reflns_av_sigmaI/netI 0.0303
_diffrn_reflns_limit_h_max 9
_diffrn_reflns_limit_h_min -9
_diffrn_reflns_limit_k_max 25
_diffrn_reflns_limit_k_min -25
_diffrn_reflns_limit_l_max 32
_diffrn_reflns_limit_l_min -32
_diffrn_reflns_number 83457
_diffrn_reflns_theta_full 26.00
_diffrn_reflns_theta_max 26.42
_diffrn_reflns_theta_min 1.56
_exptl_absorpt_coefficient_mu 5.671
_exptl_absorpt_correction_T_max 0.7647
_exptl_absorpt_correction_T_min 0.2347
_exptl_absorpt_correction_type multi-scan
_exptl_absorpt_process_details 'Sadabs 2008/1 (Brucker 2008)'
_exptl_crystal_colour colourless
_exptl_crystal_density_diffrn 1.632
_exptl_crystal_description needle
_exptl_crystal_F_000 2088
_exptl_crystal_size_max 0.36
_exptl_crystal_size_mid 0.07
_exptl_crystal_size_min 0.05
_refine_diff_density_max 2.544
_refine_diff_density_min -0.787
_refine_diff_density_rms 0.102
_refine_ls_extinction_method none
_refine_ls_goodness_of_fit_ref 1.028
_refine_ls_hydrogen_treatment constr
_refine_ls_matrix_type full
_refine_ls_number_parameters 448
_refine_ls_number_reflns 8664
_refine_ls_number_restraints 0
_refine_ls_restrained_S_all 1.028
_refine_ls_R_factor_all 0.0415
_refine_ls_R_factor_gt 0.0332
_refine_ls_shift/su_max 0.003
_refine_ls_shift/su_mean 0.000
_refine_ls_structure_factor_coef Fsqd
_refine_ls_weighting_details 'calc w=1/[\s^2^(Fo^2^)+(0.0322P)^2^+12.8126P] where P=(Fo^2^+2Fc^2^)/3'
_refine_ls_weighting_scheme calc
_refine_ls_wR_factor_gt 0.0790
_refine_ls_wR_factor_ref 0.0838
_reflns_number_gt 7492
_reflns_number_total 8664
_reflns_threshold_expression >2sigma(I)
_cod_data_source_file ja208372k_si_001_3.cif
_cod_data_source_block 4
_cod_original_cell_volume 4271.1(10)
_cod_database_code 4107166

loop_
_symmetry_equiv_pos_as_xyz
'x, y, z'
'-x, y+1/2, -z+1/2'
'-x, -y, -z'
'x, -y-1/2, z-1/2'

loop_
_atom_site_label
_atom_site_type_symbol
_atom_site_fract_x
_atom_site_fract_y
_atom_site_fract_z
_atom_site_U_iso_or_equiv
_atom_site_adp_type
_atom_site_occupancy
_atom_site_symmetry_multiplicity
_atom_site_calc_flag
_atom_site_refinement_flags
B1 B 0.2749(6) 0.9757(2) 0.38381(19) 0.0360(11) Uani 1 1 d .
Br1 Br 0.12473(5) 0.936468(19) 0.325823(14) 0.02956(10) Uani 1 1 d .
Br2 Br 0.12535(4) 1.004626(18) 0.442542(14) 0.02602(9) Uani 1 1 d .
C1_1 C 0.4156(4) 0.92478(15) 0.40686(12) 0.0158(6) Uani 1 1 d .
N1_1 N 0.4495(4) 0.86410(13) 0.42331(10) 0.0186(6) Uani 1 1 d .
N2_1 N 0.5626(3) 0.95689(12) 0.40829(10) 0.0155(5) Uani 1 1 d .
C2_1 C 0.6201(5) 0.85894(17) 0.43444(15) 0.0301(9) Uani 1 1 d .
H2_1 H 0.6777 0.8209 0.4459 0.036 Uiso 1 1 calc R
C3_1 C 0.6902(4) 0.91688(17) 0.42621(15) 0.0269(8) Uani 1 1 d .
H3_1 H 0.8054 0.9281 0.4317 0.032 Uiso 1 1 calc R
C4_1 C 0.3247(4) 0.80985(15) 0.42568(13) 0.0209(7) Uani 1 1 d .
C5_1 C 0.3214(5) 0.77439(19) 0.37446(15) 0.0334(9) Uani 1 1 d .
H5A_1 H 0.2462 0.7368 0.3759 0.050 Uiso 1 1 calc R
H5B_1 H 0.4351 0.7596 0.3674 0.050 Uiso 1 1 calc R
H5C_1 H 0.2808 0.8038 0.3471 0.050 Uiso 1 1 calc R
C6_1 C 0.3794(5) 0.76475(18) 0.46967(16) 0.0334(9) Uani 1 1 d .
H6A_1 H 0.3974 0.7901 0.5013 0.050 Uiso 1 1 calc R
H6B_1 H 0.4842 0.7429 0.4614 0.050 Uiso 1 1 calc R
H6C_1 H 0.2917 0.7322 0.4746 0.050 Uiso 1 1 calc R
C7_1 C 0.1533(5) 0.8383(2) 0.43669(17) 0.0405(10) Uani 1 1 d .
H7A_1 H 0.1592 0.8596 0.4703 0.061 Uiso 1 1 calc R
H7B_1 H 0.0696 0.8034 0.4367 0.061 Uiso 1 1 calc R
H7C_1 H 0.1210 0.8701 0.4101 0.061 Uiso 1 1 calc R
C8_1 C 0.5645(4) 1.02767(15) 0.39428(12) 0.0174(7) Uani 1 1 d .
C9_1 C 0.7198(5) 1.04208(18) 0.36474(15) 0.0276(8) Uani 1 1 d .
H9A_1 H 0.8201 1.0371 0.3876 0.041 Uiso 1 1 calc R
H9B_1 H 0.7140 1.0867 0.3517 0.041 Uiso 1 1 calc R
H9C_1 H 0.7258 1.0118 0.3359 0.041 Uiso 1 1 calc R
C10_1 C 0.5656(5) 1.06745(16) 0.44393(13) 0.0250(8) Uani 1 1 d .
H10A_1 H 0.4626 1.0587 0.4620 0.037 Uiso 1 1 calc R
H10B_1 H 0.5712 1.1138 0.4356 0.037 Uiso 1 1 calc R
H10C_1 H 0.6636 1.0554 0.4659 0.037 Uiso 1 1 calc R
C11_1 C 0.4002(5) 1.03456(19) 0.36201(15) 0.0313(9) Uani 1 1 d .
H11A_1 H 0.4197 1.0284 0.3251 0.038 Uiso 1 1 calc R
H11B_1 H 0.3496 1.0779 0.3669 0.038 Uiso 1 1 calc R
B2 B 1.1290(6) 0.0915(2) 0.14245(18) 0.0313(10) Uani 1 1 d .
Br3 Br 1.21522(4) 0.165507(16) 0.095250(13) 0.02274(9) Uani 1 1 d .
Br4 Br 1.22181(4) 0.005187(16) 0.117757(14) 0.02297(9) Uani 1 1 d .
C1_2 C 0.9273(4) 0.09480(14) 0.14274(11) 0.0142(6) Uani 1 1 d .
N1_2 N 0.7799(3) 0.08261(12) 0.11665(10) 0.0146(5) Uani 1 1 d .
N2_2 N 0.8875(3) 0.11893(12) 0.18855(10) 0.0161(5) Uani 1 1 d .
C2_2 C 0.6488(4) 0.09971(15) 0.14677(13) 0.0201(7) Uani 1 1 d .
H2_2 H 0.5324 0.0957 0.1377 0.024 Uiso 1 1 calc R
C3_2 C 0.7157(4) 0.12315(16) 0.19163(13) 0.0214(7) Uani 1 1 d .
H3_2 H 0.6561 0.1393 0.2197 0.026 Uiso 1 1 calc R
C4_2 C 0.7621(4) 0.05155(15) 0.06439(12) 0.0156(6) Uani 1 1 d .
C5_2 C 0.9029(5) 0.07562(19) 0.03158(16) 0.0347(9) Uani 1 1 d .
H5A_2 H 0.8976 0.1230 0.0290 0.052 Uiso 1 1 calc R
H5B_2 H 0.8900 0.0566 -0.0028 0.052 Uiso 1 1 calc R
H5C_2 H 1.0116 0.0627 0.0475 0.052 Uiso 1 1 calc R
C6_2 C 0.7663(5) -0.02223(16) 0.07163(13) 0.0234(7) Uani 1 1 d .
H6A_2 H 0.8732 -0.0348 0.0889 0.035 Uiso 1 1 calc R
H6B_2 H 0.7552 -0.0435 0.0380 0.035 Uiso 1 1 calc R
H6C_2 H 0.6731 -0.0355 0.0926 0.035 Uiso 1 1 calc R
C7_2 C 0.5940(4) 0.07216(17) 0.03876(13) 0.0230(7) Uani 1 1 d .
H7A_2 H 0.5017 0.0533 0.0575 0.035 Uiso 1 1 calc R
H7B_2 H 0.5875 0.0568 0.0031 0.035 Uiso 1 1 calc R
H7C_2 H 0.5851 0.1196 0.0393 0.035 Uiso 1 1 calc R
C8_2 C 1.0263(4) 0.14019(16) 0.22561(12) 0.0204(7) Uani 1 1 d .
C9_2 C 0.9846(5) 0.1187(2) 0.27928(13) 0.0295(8) Uani 1 1 d .
H9A_2 H 0.8837 0.1415 0.2898 0.044 Uiso 1 1 calc R
H9B_2 H 1.0790 0.1290 0.3033 0.044 Uiso 1 1 calc R
H9C_2 H 0.9641 0.0718 0.2794 0.044 Uiso 1 1 calc R
C10_2 C 1.0407(5) 0.21391(17) 0.22304(15) 0.0285(8) Uani 1 1 d .
H10A_2 H 1.0652 0.2270 0.1880 0.043 Uiso 1 1 calc R
H10B_2 H 1.1317 0.2285 0.2468 0.043 Uiso 1 1 calc R
H10C_2 H 0.9345 0.2336 0.2326 0.043 Uiso 1 1 calc R
C11_2 C 1.1788(5) 0.1053(2) 0.20443(17) 0.0351(9) Uani 1 1 d .
H11A_2 H 1.2004 0.0639 0.2229 0.042 Uiso 1 1 calc R
H11B_2 H 1.2805 0.1328 0.2082 0.042 Uiso 1 1 calc R
B3 B 0.5332(7) 0.8128(3) 0.1585(2) 0.0462(13) Uani 1 1 d .
Br5 Br 0.42550(4) 0.829229(16) 0.087587(12) 0.02137(8) Uani 1 1 d .
Br6 Br 0.45209(5) 0.722293(19) 0.184992(15) 0.03072(10) Uani 1 1 d .
C1_3 C 0.7364(4) 0.81333(15) 0.15907(12) 0.0171(7) Uani 1 1 d .
N1_3 N 0.8769(3) 0.79352(13) 0.13686(10) 0.0180(6) Uani 1 1 d .
N2_3 N 0.7848(4) 0.85544(13) 0.19633(10) 0.0204(6) Uani 1 1 d .
C2_3 C 1.0138(5) 0.8239(2) 0.16003(14) 0.0313(9) Uani 1 1 d .
H2_3 H 1.1276 0.8190 0.1512 0.038 Uiso 1 1 calc R
C3_3 C 0.9575(5) 0.8619(2) 0.19738(14) 0.0323(9) Uani 1 1 d .
H3_3 H 1.0239 0.8883 0.2202 0.039 Uiso 1 1 calc R
C4_3 C 0.8794(4) 0.75161(16) 0.08993(12) 0.0180(7) Uani 1 1 d .
C5_3 C 0.8749(5) 0.79639(18) 0.04319(13) 0.0278(8) Uani 1 1 d .
H5A_3 H 0.7715 0.8223 0.0425 0.042 Uiso 1 1 calc R
H5B_3 H 0.8776 0.7703 0.0118 0.042 Uiso 1 1 calc R
H5C_3 H 0.9726 0.8253 0.0452 0.042 Uiso 1 1 calc R
C6_3 C 1.0393(5) 0.71081(18) 0.09178(15) 0.0293(8) Uani 1 1 d .
H6A_3 H 1.1372 0.7393 0.0895 0.044 Uiso 1 1 calc R
H6B_3 H 1.0358 0.6804 0.0629 0.044 Uiso 1 1 calc R
H6C_3 H 1.0476 0.6866 0.1241 0.044 Uiso 1 1 calc R
C7_3 C 0.7275(6) 0.7072(3) 0.08999(18) 0.0519(14) Uani 1 1 d .
H7A_3 H 0.7352 0.6793 0.1205 0.078 Uiso 1 1 calc R
H7B_3 H 0.7244 0.6802 0.0590 0.078 Uiso 1 1 calc R
H7C_3 H 0.6249 0.7334 0.0905 0.078 Uiso 1 1 calc R
C8_3 C 0.6611(5) 0.88799(17) 0.22931(13) 0.0239(7) Uani 1 1 d .
C9_3 C 0.7068(6) 0.95987(18) 0.23160(16) 0.0378(10) Uani 1 1 d .
H9A_3 H 0.6165 0.9841 0.2473 0.057 Uiso 1 1 calc R
H9B_3 H 0.7216 0.9761 0.1967 0.057 Uiso 1 1 calc R
H9C_3 H 0.8117 0.9655 0.2522 0.057 Uiso 1 1 calc R
C10_3 C 0.6713(5) 0.85772(18) 0.28241(13) 0.0271(8) Uani 1 1 d .
H10A_3 H 0.6446 0.8114 0.2798 0.041 Uiso 1 1 calc R
H10B_3 H 0.5906 0.8791 0.3042 0.041 Uiso 1 1 calc R
H10C_3 H 0.7852 0.8631 0.2976 0.041 Uiso 1 1 calc R
C11_3 C 0.4928(6) 0.8757(3) 0.2004(2) 0.0564(14) Uani 1 1 d .
H11A_3 H 0.4545 0.9149 0.1813 0.068 Uiso 1 1 calc R
H11B_3 H 0.4056 0.8630 0.2244 0.068 Uiso 1 1 calc R

loop_
_atom_site_aniso_label
_atom_site_aniso_U_11
_atom_site_aniso_U_22
_atom_site_aniso_U_33
_atom_site_aniso_U_23
_atom_site_aniso_U_13
_atom_site_aniso_U_12
B1 0.032(3) 0.039(3) 0.037(3) -0.001(2) -0.004(2) 0.003(2)
Br1 0.02364(19) 0.0387(2) 0.02535(18) -0.00902(15) -0.01040(14) -0.00094(15)
Br2 0.01879(18) 0.03244(19) 0.02674(18) -0.00860(14) -0.00016(14) 0.00726(14)
C1_1 0.0160(16) 0.0172(15) 0.0143(15) -0.0042(12) 0.0005(12) 0.0013(12)
N1_1 0.0237(15) 0.0145(13) 0.0171(13) 0.0008(10) -0.0049(11) -0.0030(11)
N2_1 0.0141(13) 0.0135(13) 0.0188(13) -0.0002(10) 0.0012(11) 0.0006(10)
C2_1 0.030(2) 0.0181(17) 0.041(2) 0.0011(15) -0.0164(17) 0.0045(15)
C3_1 0.0144(17) 0.0223(17) 0.043(2) -0.0026(16) -0.0044(15) 0.0049(14)
C4_1 0.0246(18) 0.0127(15) 0.0252(18) 0.0002(13) -0.0008(14) -0.0034(13)
C5_1 0.039(2) 0.0258(19) 0.035(2) -0.0098(16) -0.0016(18) -0.0069(17)
C6_1 0.036(2) 0.0226(18) 0.041(2) 0.0095(16) -0.0051(18) -0.0050(16)
C7_1 0.034(2) 0.044(2) 0.043(2) -0.011(2) -0.0009(19) 0.0055(19)
C8_1 0.0182(16) 0.0130(15) 0.0207(16) -0.0002(12) -0.0014(13) 0.0007(12)
C9_1 0.0229(19) 0.0237(18) 0.037(2) 0.0068(15) 0.0078(16) -0.0005(15)
C10_1 0.030(2) 0.0191(17) 0.0256(18) -0.0040(14) -0.0048(15) 0.0006(14)
C11_1 0.029(2) 0.032(2) 0.032(2) -0.0108(16) -0.0149(16) 0.0132(16)
B2 0.030(2) 0.028(2) 0.035(2) 0.0029(18) 0.0000(19) -0.0007(18)
Br3 0.01649(17) 0.02224(17) 0.02942(19) 0.00632(13) 0.00027(13) -0.00484(13)
Br4 0.01913(17) 0.01982(16) 0.03022(19) 0.00089(13) 0.00390(14) 0.00446(13)
C1_2 0.0172(16) 0.0115(14) 0.0138(14) 0.0005(11) -0.0005(12) -0.0011(12)
N1_2 0.0125(13) 0.0124(12) 0.0190(13) -0.0015(10) -0.0004(10) -0.0008(10)
N2_2 0.0202(14) 0.0131(12) 0.0150(13) 0.0002(10) 0.0021(11) -0.0024(11)
C2_2 0.0140(16) 0.0166(16) 0.0298(18) -0.0037(13) 0.0034(14) 0.0004(13)
C3_2 0.0208(17) 0.0176(16) 0.0266(18) -0.0047(13) 0.0097(14) -0.0032(13)
C4_2 0.0188(16) 0.0121(14) 0.0158(15) -0.0013(12) 0.0005(12) -0.0014(12)
C5_2 0.034(2) 0.0246(19) 0.047(2) -0.0068(17) 0.0234(19) -0.0042(16)
C6_2 0.030(2) 0.0153(16) 0.0245(18) -0.0015(13) -0.0040(15) -0.0014(14)
C7_2 0.0245(18) 0.0270(18) 0.0171(16) -0.0034(14) -0.0039(14) 0.0034(14)
C8_2 0.0212(17) 0.0232(17) 0.0169(16) -0.0012(13) -0.0007(13) -0.0038(14)
C9_2 0.030(2) 0.040(2) 0.0177(17) 0.0014(15) -0.0039(15) -0.0052(17)
C10_2 0.035(2) 0.0204(18) 0.0292(19) -0.0072(15) -0.0040(16) -0.0060(15)
C11_2 0.022(2) 0.031(2) 0.052(3) 0.0017(18) 0.0104(18) -0.0002(16)
B3 0.046(3) 0.051(3) 0.042(3) -0.001(2) 0.000(2) 0.000(3)
Br5 0.02041(17) 0.02445(17) 0.01879(16) 0.00032(13) -0.00440(13) 0.00000(13)
Br6 0.02107(19) 0.0381(2) 0.0333(2) 0.01460(16) 0.00449(15) -0.00423(15)
C1_3 0.0203(17) 0.0151(15) 0.0155(15) -0.0001(12) -0.0018(13) 0.0013(13)
N1_3 0.0170(14) 0.0222(14) 0.0149(13) 0.0000(11) 0.0016(11) -0.0012(11)
N2_3 0.0260(16) 0.0185(14) 0.0165(14) -0.0038(11) -0.0014(12) -0.0029(12)
C2_3 0.0174(18) 0.052(2) 0.0245(19) -0.0027(17) -0.0012(15) -0.0114(17)
C3_3 0.030(2) 0.045(2) 0.0222(18) -0.0078(16) -0.0020(16) -0.0195(18)
C4_3 0.0203(17) 0.0194(16) 0.0144(15) -0.0018(12) 0.0022(13) -0.0036(13)
C5_3 0.042(2) 0.0259(18) 0.0161(17) 0.0029(14) 0.0057(15) 0.0021(16)
C6_3 0.032(2) 0.0277(19) 0.0280(19) -0.0060(15) -0.0008(16) 0.0050(16)
C7_3 0.043(3) 0.065(3) 0.045(3) 0.024(2) -0.020(2) -0.035(2)
C8_3 0.0259(19) 0.0237(17) 0.0218(17) -0.0029(14) -0.0029(14) 0.0056(14)
C9_3 0.061(3) 0.0209(19) 0.031(2) -0.0007(16) 0.006(2) 0.0058(19)
C10_3 0.030(2) 0.0293(19) 0.0224(18) 0.0003(15) 0.0028(15) 0.0055(16)
C11_3 0.037(3) 0.073(4) 0.057(3) 0.017(3) -0.021(2) -0.002(2)

loop_
_atom_type_symbol
_atom_type_description
_atom_type_scat_dispersion_real
_atom_type_scat_dispersion_imag
_atom_type_scat_source
C C 0.0033 0.0016 'International Tables Vol C Tables 4.2.6.8 and 6.1.1.4'
H H 0.0000 0.0000 'International Tables Vol C Tables 4.2.6.8 and 6.1.1.4'
B B 0.0013 0.0007 'International Tables Vol C Tables 4.2.6.8 and 6.1.1.4'
N N 0.0061 0.0033 'International Tables Vol C Tables 4.2.6.8 and 6.1.1.4'
Br Br -0.2901 2.4595 'International Tables Vol C Tables 4.2.6.8 and 6.1.1.4'

loop_
_geom_angle_atom_site_label_1
_geom_angle_atom_site_label_2
_geom_angle_atom_site_label_3
_geom_angle
C1_1 B1 C11_1 100.4(3)
C1_1 B1 Br1 112.7(3)
C11_1 B1 Br1 111.7(3)
C1_1 B1 Br2 108.7(3)
C11_1 B1 Br2 114.3(3)
Br1 B1 Br2 108.8(2)
N2_1 C1_1 N1_1 106.7(3)
N2_1 C1_1 B1 106.0(3)
N1_1 C1_1 B1 147.2(3)
C1_1 N1_1 C2_1 108.7(3)
C1_1 N1_1 C4_1 125.6(3)
C2_1 N1_1 C4_1 125.6(3)
C1_1 N2_1 C3_1 110.1(3)
C1_1 N2_1 C8_1 119.3(3)
C3_1 N2_1 C8_1 130.5(3)
C3_1 C2_1 N1_1 108.1(3)
C3_1 C2_1 H2_1 125.9
N1_1 C2_1 H2_1 125.9
C2_1 C3_1 N2_1 106.4(3)
C2_1 C3_1 H3_1 126.8
N2_1 C3_1 H3_1 126.8
N1_1 C4_1 C5_1 107.9(3)
N1_1 C4_1 C7_1 108.8(3)
C5_1 C4_1 C7_1 111.7(3)
N1_1 C4_1 C6_1 108.5(3)
C5_1 C4_1 C6_1 111.1(3)
C7_1 C4_1 C6_1 108.8(3)
C4_1 C5_1 H5A_1 109.5
C4_1 C5_1 H5B_1 109.5
H5A_1 C5_1 H5B_1 109.5
C4_1 C5_1 H5C_1 109.5
H5A_1 C5_1 H5C_1 109.5
H5B_1 C5_1 H5C_1 109.5
C4_1 C6_1 H6A_1 109.5
C4_1 C6_1 H6B_1 109.5
H6A_1 C6_1 H6B_1 109.5
C4_1 C6_1 H6C_1 109.5
H6A_1 C6_1 H6C_1 109.5
H6B_1 C6_1 H6C_1 109.5
C4_1 C7_1 H7A_1 109.5
C4_1 C7_1 H7B_1 109.5
H7A_1 C7_1 H7B_1 109.5
C4_1 C7_1 H7C_1 109.5
H7A_1 C7_1 H7C_1 109.5
H7B_1 C7_1 H7C_1 109.5
N2_1 C8_1 C9_1 109.3(3)
N2_1 C8_1 C11_1 101.9(3)
C9_1 C8_1 C11_1 113.6(3)
N2_1 C8_1 C10_1 108.3(3)
C9_1 C8_1 C10_1 110.5(3)
C11_1 C8_1 C10_1 112.8(3)
C8_1 C9_1 H9A_1 109.5
C8_1 C9_1 H9B_1 109.5
H9A_1 C9_1 H9B_1 109.5
C8_1 C9_1 H9C_1 109.5
H9A_1 C9_1 H9C_1 109.5
H9B_1 C9_1 H9C_1 109.5
C8_1 C10_1 H10A_1 109.5
C8_1 C10_1 H10B_1 109.5
H10A_1 C10_1 H10B_1 109.5
C8_1 C10_1 H10C_1 109.5
H10A_1 C10_1 H10C_1 109.5
H10B_1 C10_1 H10C_1 109.5
C8_1 C11_1 B1 104.6(3)
C8_1 C11_1 H11A_1 110.8
B1 C11_1 H11A_1 110.8
C8_1 C11_1 H11B_1 110.8
B1 C11_1 H11B_1 110.8
H11A_1 C11_1 H11B_1 108.9
C1_2 B2 C11_2 100.6(3)
C1_2 B2 Br4 114.4(3)
C11_2 B2 Br4 112.3(3)
C1_2 B2 Br3 109.0(3)
C11_2 B2 Br3 112.0(3)
Br4 B2 Br3 108.5(2)
N2_2 C1_2 N1_2 106.4(3)
N2_2 C1_2 B2 107.1(3)
N1_2 C1_2 B2 146.5(3)
C1_2 N1_2 C2_2 109.2(3)
C1_2 N1_2 C4_2 125.3(3)
C2_2 N1_2 C4_2 125.4(3)
C1_2 N2_2 C3_2 110.4(3)
C1_2 N2_2 C8_2 119.0(3)
C3_2 N2_2 C8_2 130.5(3)
C3_2 C2_2 N1_2 107.7(3)
C3_2 C2_2 H2_2 126.2
N1_2 C2_2 H2_2 126.2
C2_2 C3_2 N2_2 106.4(3)
C2_2 C3_2 H3_2 126.8
N2_2 C3_2 H3_2 126.8
N1_2 C4_2 C5_2 109.1(3)
N1_2 C4_2 C7_2 108.8(3)
C5_2 C4_2 C7_2 108.4(3)
N1_2 C4_2 C6_2 108.0(2)
C5_2 C4_2 C6_2 112.3(3)
C7_2 C4_2 C6_2 110.1(3)
C4_2 C5_2 H5A_2 109.5
C4_2 C5_2 H5B_2 109.5
H5A_2 C5_2 H5B_2 109.5
C4_2 C5_2 H5C_2 109.5
H5A_2 C5_2 H5C_2 109.5
H5B_2 C5_2 H5C_2 109.5
C4_2 C6_2 H6A_2 109.5
C4_2 C6_2 H6B_2 109.5
H6A_2 C6_2 H6B_2 109.5
C4_2 C6_2 H6C_2 109.5
H6A_2 C6_2 H6C_2 109.5
H6B_2 C6_2 H6C_2 109.5
C4_2 C7_2 H7A_2 109.5
C4_2 C7_2 H7B_2 109.5
H7A_2 C7_2 H7B_2 109.5
C4_2 C7_2 H7C_2 109.5
H7A_2 C7_2 H7C_2 109.5
H7B_2 C7_2 H7C_2 109.5
N2_2 C8_2 C9_2 108.9(3)
N2_2 C8_2 C10_2 108.5(3)
C9_2 C8_2 C10_2 110.5(3)
N2_2 C8_2 C11_2 101.7(3)
C9_2 C8_2 C11_2 113.8(3)
C10_2 C8_2 C11_2 112.9(3)
C8_2 C9_2 H9A_2 109.5
C8_2 C9_2 H9B_2 109.5
H9A_2 C9_2 H9B_2 109.5
C8_2 C9_2 H9C_2 109.5
H9A_2 C9_2 H9C_2 109.5
H9B_2 C9_2 H9C_2 109.5
C8_2 C10_2 H10A_2 109.5
C8_2 C10_2 H10B_2 109.5
H10A_2 C10_2 H10B_2 109.5
C8_2 C10_2 H10C_2 109.5
H10A_2 C10_2 H10C_2 109.5
H10B_2 C10_2 H10C_2 109.5
C8_2 C11_2 B2 105.6(3)
C8_2 C11_2 H11A_2 110.6
B2 C11_2 H11A_2 110.6
C8_2 C11_2 H11B_2 110.6
B2 C11_2 H11B_2 110.6
H11A_2 C11_2 H11B_2 108.7
C1_3 B3 C11_3 101.7(4)
C1_3 B3 Br5 113.0(3)
C11_3 B3 Br5 111.5(3)
C1_3 B3 Br6 108.9(3)
C11_3 B3 Br6 112.8(3)
Br5 B3 Br6 108.9(3)
N1_3 C1_3 N2_3 106.8(3)
N1_3 C1_3 B3 147.6(3)
N2_3 C1_3 B3 105.4(3)
C1_3 N1_3 C2_3 109.3(3)
C1_3 N1_3 C4_3 124.6(3)
C2_3 N1_3 C4_3 125.6(3)
C1_3 N2_3 C3_3 109.3(3)
C1_3 N2_3 C8_3 121.9(3)
C3_3 N2_3 C8_3 128.8(3)
C3_3 C2_3 N1_3 107.5(3)
C3_3 C2_3 H2_3 126.2
N1_3 C2_3 H2_3 126.2
C2_3 C3_3 N2_3 107.1(3)
C2_3 C3_3 H3_3 126.5
N2_3 C3_3 H3_3 126.5
N1_3 C4_3 C7_3 107.9(3)
N1_3 C4_3 C6_3 109.5(3)
C7_3 C4_3 C6_3 109.4(3)
N1_3 C4_3 C5_3 107.6(3)
C7_3 C4_3 C5_3 112.0(3)
C6_3 C4_3 C5_3 110.4(3)
C4_3 C5_3 H5A_3 109.5
C4_3 C5_3 H5B_3 109.5
H5A_3 C5_3 H5B_3 109.5
C4_3 C5_3 H5C_3 109.5
H5A_3 C5_3 H5C_3 109.5
H5B_3 C5_3 H5C_3 109.5
C4_3 C6_3 H6A_3 109.5
C4_3 C6_3 H6B_3 109.5
H6A_3 C6_3 H6B_3 109.5
C4_3 C6_3 H6C_3 109.5
H6A_3 C6_3 H6C_3 109.5
H6B_3 C6_3 H6C_3 109.5
C4_3 C7_3 H7A_3 109.5
C4_3 C7_3 H7B_3 109.5
H7A_3 C7_3 H7B_3 109.5
C4_3 C7_3 H7C_3 109.5
H7A_3 C7_3 H7C_3 109.5
H7B_3 C7_3 H7C_3 109.5
N2_3 C8_3 C10_3 109.3(3)
N2_3 C8_3 C9_3 107.2(3)
C10_3 C8_3 C9_3 111.1(3)
N2_3 C8_3 C11_3 103.1(3)
C10_3 C8_3 C11_3 113.1(4)
C9_3 C8_3 C11_3 112.5(3)
C8_3 C9_3 H9A_3 109.5
C8_3 C9_3 H9B_3 109.5
H9A_3 C9_3 H9B_3 109.5
C8_3 C9_3 H9C_3 109.5
H9A_3 C9_3 H9C_3 109.5
H9B_3 C9_3 H9C_3 109.5
C8_3 C10_3 H10A_3 109.5
C8_3 C10_3 H10B_3 109.5
H10A_3 C10_3 H10B_3 109.5
C8_3 C10_3 H10C_3 109.5
H10A_3 C10_3 H10C_3 109.5
H10B_3 C10_3 H10C_3 109.5
C8_3 C11_3 B3 104.6(4)
C8_3 C11_3 H11A_3 110.8
B3 C11_3 H11A_3 110.8
C8_3 C11_3 H11B_3 110.8
B3 C11_3 H11B_3 110.8
H11A_3 C11_3 H11B_3 108.9

loop_
_geom_bond_atom_site_label_1
_geom_bond_atom_site_label_2
_geom_bond_distance
B1 C1_1 1.630(6)
B1 C11_1 1.684(7)
B1 Br1 2.052(5)
B1 Br2 2.068(5)
C1_1 N2_1 1.344(4)
C1_1 N1_1 1.345(4)
N1_1 C2_1 1.381(5)
N1_1 C4_1 1.499(4)
N2_1 C3_1 1.374(4)
N2_1 C8_1 1.504(4)
C2_1 C3_1 1.339(5)
C2_1 H2_1 0.9500
C3_1 H3_1 0.9500
C4_1 C5_1 1.521(5)
C4_1 C7_1 1.523(5)
C4_1 C6_1 1.524(5)
C5_1 H5A_1 0.9800
C5_1 H5B_1 0.9800
C5_1 H5C_1 0.9800
C6_1 H6A_1 0.9800
C6_1 H6B_1 0.9800
C6_1 H6C_1 0.9800
C7_1 H7A_1 0.9800
C7_1 H7B_1 0.9800
C7_1 H7C_1 0.9800
C8_1 C9_1 1.514(5)
C8_1 C11_1 1.531(4)
C8_1 C10_1 1.531(5)
C9_1 H9A_1 0.9800
C9_1 H9B_1 0.9800
C9_1 H9C_1 0.9800
C10_1 H10A_1 0.9800
C10_1 H10B_1 0.9800
C10_1 H10C_1 0.9800
C11_1 H11A_1 0.9900
C11_1 H11B_1 0.9900
B2 C1_2 1.608(6)
B2 C11_2 1.671(6)
B2 Br4 2.041(5)
B2 Br3 2.093(5)
C1_2 N2_2 1.344(4)
C1_2 N1_2 1.353(4)
N1_2 C2_2 1.379(4)
N1_2 C4_2 1.506(4)
N2_2 C3_2 1.377(4)
N2_2 C8_2 1.501(4)
C2_2 C3_2 1.353(5)
C2_2 H2_2 0.9500
C3_2 H3_2 0.9500
C4_2 C5_2 1.522(5)
C4_2 C7_2 1.529(4)
C4_2 C6_2 1.532(4)
C5_2 H5A_2 0.9800
C5_2 H5B_2 0.9800
C5_2 H5C_2 0.9800
C6_2 H6A_2 0.9800
C6_2 H6B_2 0.9800
C6_2 H6C_2 0.9800
C7_2 H7A_2 0.9800
C7_2 H7B_2 0.9800
C7_2 H7C_2 0.9800
C8_2 C9_2 1.518(5)
C8_2 C10_2 1.525(5)
C8_2 C11_2 1.534(5)
C9_2 H9A_2 0.9800
C9_2 H9B_2 0.9800
C9_2 H9C_2 0.9800
C10_2 H10A_2 0.9800
C10_2 H10B_2 0.9800
C10_2 H10C_2 0.9800
C11_2 H11A_2 0.9900
C11_2 H11B_2 0.9900
B3 C1_3 1.617(7)
B3 C11_3 1.733(8)
B3 Br5 2.031(5)
B3 Br6 2.101(6)
C1_3 N1_3 1.345(4)
C1_3 N2_3 1.346(4)
N1_3 C2_3 1.374(4)
N1_3 C4_3 1.498(4)
N2_3 C3_3 1.380(5)
N2_3 C8_3 1.495(5)
C2_3 C3_3 1.341(6)
C2_3 H2_3 0.9500
C3_3 H3_3 0.9500
C4_3 C7_3 1.517(5)
C4_3 C6_3 1.525(5)
C4_3 C5_3 1.527(5)
C5_3 H5A_3 0.9800
C5_3 H5B_3 0.9800
C5_3 H5C_3 0.9800
C6_3 H6A_3 0.9800
C6_3 H6B_3 0.9800
C6_3 H6C_3 0.9800
C7_3 H7A_3 0.9800
C7_3 H7B_3 0.9800
C7_3 H7C_3 0.9800
C8_3 C10_3 1.517(5)
C8_3 C9_3 1.526(5)
C8_3 C11_3 1.529(5)
C9_3 H9A_3 0.9800
C9_3 H9B_3 0.9800
C9_3 H9C_3 0.9800
C10_3 H10A_3 0.9800
C10_3 H10B_3 0.9800
C10_3 H10C_3 0.9800
C11_3 H11A_3 0.9900
C11_3 H11B_3 0.9900

loop_
_geom_torsion_atom_site_label_1
_geom_torsion_atom_site_label_2
_geom_torsion_atom_site_label_3
_geom_torsion_atom_site_label_4
_geom_torsion
C11_1 B1 C1_1 N2_1 12.5(4)
Br1 B1 C1_1 N2_1 131.5(3)
Br2 B1 C1_1 N2_1 -107.8(3)
C11_1 B1 C1_1 N1_1 -163.8(5)
Br1 B1 C1_1 N1_1 -44.8(7)
Br2 B1 C1_1 N1_1 75.9(6)
N2_1 C1_1 N1_1 C2_1 -0.7(4)
B1 C1_1 N1_1 C2_1 175.6(5)
N2_1 C1_1 N1_1 C4_1 -176.7(3)
B1 C1_1 N1_1 C4_1 -0.5(7)
N1_1 C1_1 N2_1 C3_1 -0.6(4)
B1 C1_1 N2_1 C3_1 -178.5(3)
N1_1 C1_1 N2_1 C8_1 -177.2(3)
B1 C1_1 N2_1 C8_1 4.9(4)
C1_1 N1_1 C2_1 C3_1 1.7(4)
C4_1 N1_1 C2_1 C3_1 177.8(3)
N1_1 C2_1 C3_1 N2_1 -2.0(4)
C1_1 N2_1 C3_1 C2_1 1.7(4)
C8_1 N2_1 C3_1 C2_1 177.7(3)
C1_1 N1_1 C4_1 C5_1 89.4(4)
C2_1 N1_1 C4_1 C5_1 -86.1(4)
C1_1 N1_1 C4_1 C7_1 -31.9(4)
C2_1 N1_1 C4_1 C7_1 152.6(4)
C1_1 N1_1 C4_1 C6_1 -150.1(3)
C2_1 N1_1 C4_1 C6_1 34.5(5)
C1_1 N2_1 C8_1 C9_1 -142.2(3)
C3_1 N2_1 C8_1 C9_1 42.1(4)
C1_1 N2_1 C8_1 C11_1 -21.7(4)
C3_1 N2_1 C8_1 C11_1 162.6(3)
C1_1 N2_1 C8_1 C10_1 97.4(3)
C3_1 N2_1 C8_1 C10_1 -78.3(4)
N2_1 C8_1 C11_1 B1 26.9(3)
C9_1 C8_1 C11_1 B1 144.3(3)
C10_1 C8_1 C11_1 B1 -88.9(3)
C1_1 B1 C11_1 C8_1 -24.7(4)
Br1 B1 C11_1 C8_1 -144.4(3)
Br2 B1 C11_1 C8_1 91.5(3)
C11_2 B2 C1_2 N2_2 11.6(3)
Br4 B2 C1_2 N2_2 132.1(3)
Br3 B2 C1_2 N2_2 -106.3(3)
C11_2 B2 C1_2 N1_2 -166.8(4)
Br4 B2 C1_2 N1_2 -46.3(6)
Br3 B2 C1_2 N1_2 75.3(6)
N2_2 C1_2 N1_2 C2_2 0.2(3)
B2 C1_2 N1_2 C2_2 178.7(5)
N2_2 C1_2 N1_2 C4_2 -176.3(3)
B2 C1_2 N1_2 C4_2 2.1(7)
N1_2 C1_2 N2_2 C3_2 -0.9(3)
B2 C1_2 N2_2 C3_2 -180.0(3)
N1_2 C1_2 N2_2 C8_2 -177.3(3)
B2 C1_2 N2_2 C8_2 3.6(4)
C1_2 N1_2 C2_2 C3_2 0.5(4)
C4_2 N1_2 C2_2 C3_2 177.1(3)
N1_2 C2_2 C3_2 N2_2 -1.0(4)
C1_2 N2_2 C3_2 C2_2 1.2(4)
C8_2 N2_2 C3_2 C2_2 177.0(3)
C1_2 N1_2 C4_2 C5_2 -37.6(4)
C2_2 N1_2 C4_2 C5_2 146.4(3)
C1_2 N1_2 C4_2 C7_2 -155.7(3)
C2_2 N1_2 C4_2 C7_2 28.3(4)
C1_2 N1_2 C4_2 C6_2 84.8(4)
C2_2 N1_2 C4_2 C6_2 -91.2(4)
C1_2 N2_2 C8_2 C9_2 -138.9(3)
C3_2 N2_2 C8_2 C9_2 45.6(4)
C1_2 N2_2 C8_2 C10_2 100.8(3)
C3_2 N2_2 C8_2 C10_2 -74.8(4)
C1_2 N2_2 C8_2 C11_2 -18.5(4)
C3_2 N2_2 C8_2 C11_2 166.0(3)
N2_2 C8_2 C11_2 B2 23.7(3)
C9_2 C8_2 C11_2 B2 140.6(3)
C10_2 C8_2 C11_2 B2 -92.4(3)
C1_2 B2 C11_2 C8_2 -22.1(4)
Br4 B2 C11_2 C8_2 -144.2(3)
Br3 B2 C11_2 C8_2 93.5(3)
C11_3 B3 C1_3 N1_3 -165.3(5)
Br5 B3 C1_3 N1_3 -45.7(7)
Br6 B3 C1_3 N1_3 75.3(7)
C11_3 B3 C1_3 N2_3 8.0(4)
Br5 B3 C1_3 N2_3 127.6(3)
Br6 B3 C1_3 N2_3 -111.3(3)
N2_3 C1_3 N1_3 C2_3 -0.6(4)
B3 C1_3 N1_3 C2_3 172.7(6)
N2_3 C1_3 N1_3 C4_3 -173.4(3)
B3 C1_3 N1_3 C4_3 -0.1(8)
N1_3 C1_3 N2_3 C3_3 0.0(4)
B3 C1_3 N2_3 C3_3 -176.3(3)
N1_3 C1_3 N2_3 C8_3 179.7(3)
B3 C1_3 N2_3 C8_3 3.4(4)
C1_3 N1_3 C2_3 C3_3 1.0(4)
C4_3 N1_3 C2_3 C3_3 173.7(3)
N1_3 C2_3 C3_3 N2_3 -1.0(4)
C1_3 N2_3 C3_3 C2_3 0.7(4)
C8_3 N2_3 C3_3 C2_3 -179.0(3)
C1_3 N1_3 C4_3 C7_3 -31.2(4)
C2_3 N1_3 C4_3 C7_3 157.2(4)
C1_3 N1_3 C4_3 C6_3 -150.2(3)
C2_3 N1_3 C4_3 C6_3 38.2(4)
C1_3 N1_3 C4_3 C5_3 89.8(4)
C2_3 N1_3 C4_3 C5_3 -81.8(4)
C1_3 N2_3 C8_3 C10_3 106.0(3)
C3_3 N2_3 C8_3 C10_3 -74.4(4)
C1_3 N2_3 C8_3 C9_3 -133.5(3)
C3_3 N2_3 C8_3 C9_3 46.2(5)
C1_3 N2_3 C8_3 C11_3 -14.6(4)
C3_3 N2_3 C8_3 C11_3 165.1(4)
N2_3 C8_3 C11_3 B3 17.2(4)
C10_3 C8_3 C11_3 B3 -100.7(4)
C9_3 C8_3 C11_3 B3 132.4(4)
C1_3 B3 C11_3 C8_3 -16.0(5)
Br5 B3 C11_3 C8_3 -136.6(3)
Br6 B3 C11_3 C8_3 100.5(4)
